data_4030184
loop_
_publ_author_name
'Courbion, G.'
'Jacoboni, C.'
'Wolfers, P.'

_publ_section_title
;
 Na2SiF6 and ordered trirutile-types : crystal and magnetic structure of
 alpha- and beta-LiMnVF6
;
_journal_name_full 'European Journal of Solid State and Inorganic Chemistry'
_journal_page_first 359
_journal_page_last 374
_journal_volume 25
_journal_year 1988
_chemical_formula_sum 'F6 Li Mn V'
_chemical_formula_weight 226.82
_space_group_IT_number 150
_symmetry_cell_setting trigonal
_symmetry_Int_Tables_number 150
_symmetry_space_group_name_Hall 'P 3 2"'
_symmetry_space_group_name_H-M 'P 3 2 1'
_cell_angle_alpha 90
_cell_angle_beta 90
_cell_angle_gamma 120
_cell_formula_units_Z 3
_cell_length_a 8.711(1)
_cell_length_b 8.711(1)
_cell_length_c 4.653(1)
_cell_volume 305.77(8)
_diffrn_ambient_temperature 293
_diffrn_radiation_probe x-ray
_diffrn_radiation_type MoK\a
_diffrn_radiation_wavelength 0.71069
_exptl_absorpt_coefficient_mu 5.427
_exptl_crystal_density_diffrn 3.695
_exptl_crystal_F_000 315
_refine_ls_number_reflns 730
_refine_ls_R_factor_gt 0.0242
_refine_ls_wR_factor_gt 0.0344
_cod_data_source_file EJSSIC-1988-25-359-374-1.cif
_cod_data_source_block alpha-LiMnVF6
_cod_original_cell_volume 305.77(11)
_cod_database_code 4030184

loop_
_symmetry_equiv_pos_site_id
_symmetry_equiv_pos_as_xyz
1 x,y,z
2 -y,x-y,z
3 -x+y,-x,z
4 y,x,-z
5 -x,-x+y,-z
6 x-y,-y,-z

loop_
_atom_site_aniso_label
_atom_site_aniso_U_11
_atom_site_aniso_U_22
_atom_site_aniso_U_33
_atom_site_aniso_U_23
_atom_site_aniso_U_13
_atom_site_aniso_U_12
Mn 0.0084(1) 0.0087(2) 0.0072(2) 0.0005(1) 0.0003(1) 0.0043(1)
V 0.0069(1) 0.0059(2) 0.0061(2) 0.0002(1) 0.0001(1) 0.0030(1)
F1 0.0125(6) 0.0153(6) 0.0120(4) 0.0033(4) 0.0027(4) 0.0081(6)
F2 0.0149(6) 0.0120(6) 0.0113(4) -0.0008(4) -0.0026(4) 0.0071(6)
F3 0.0105(5) 0.0118(6) 0.0114(4) -0.0032(4) -0.0011(4) 0.0054(5)
Li1 0.024(5) 0.024(5) 0.019(4) 0.0000 0.0000 0.012(2)
Li2 0.014(2) 0.014(2) 0.020(4) 0.0000 0.0000 0.0069(12)

loop_
_atom_site_label
_atom_site_type_symbol
_atom_site_thermal_displace_type
_atom_site_fract_x
_atom_site_fract_y
_atom_site_fract_z
_atom_site_occupancy
_atom_site_U_iso_or_equiv
Mn Mn Uani 0.35350(10) 0.00000 0.00000 1.000 0.0081(1)
V V Uani 0.68580(10) 0.00000 0.50000 1.000 0.0064(1)
F1 F Uani 0.5316(2) 0.4236(2) 0.2704(2) 1.000 0.0128(3)
F2 F Uani 0.2183(2) 0.4377(2) 0.2768(2) 1.000 0.0126(3)
F3 F Uani 0.2219(2) 0.1133(2) 0.2430(2) 1.000 0.0113(3)
Li1 Li Uani 0.00000 0.00000 0.00000 1.000 0.022(3)
Li2 Li Uani 0.33333 0.66667 0.5007(14) 1.000 0.0160(16)

loop_
_atom_type_symbol
_atom_type_description
_atom_type_scat_dispersion_real
_atom_type_scat_dispersion_imag
_atom_type_scat_source
F F 0.0171 0.0103 ' International Tables Vol C Tables 4.2.6.8 and 6.1.1.4'
Li Li -0.0003 0.0001 ' International Tables Vol C Tables 4.2.6.8 and 6.1.1.4'
Mn Mn 0.3368 0.7283 ' International Tables Vol C Tables 4.2.6.8 and 6.1.1.4'
V V 0.3005 0.5294 ' International Tables Vol C Tables 4.2.6.8 and 6.1.1.4'

loop_
_geom_angle_atom_site_label_1
_geom_angle_atom_site_label_2
_geom_angle_atom_site_label_3
_geom_angle
_geom_angle_site_symmetry_1
_geom_angle_site_symmetry_3
_geom_angle_publ_flag
F1 Mn F3 93.70(7) 2_655 . yes
F2 Mn F3 84.90(7) 3_555 . yes
F2 Mn F3 86.13(6) 4_555 . yes
F1 Mn F3 174.51(6) 5_655 . yes
F3 Mn F3 81.68(7) . 6_555 yes
F1 Mn F2 90.53(8) 2_655 3_555 yes
F1 Mn F2 97.79(7) 2_655 4_555 yes
F1 Mn F1 91.07(8) 2_655 5_655 yes
F1 Mn F3 174.51(7) 2_655 6_555 yes
F2 Mn F2 168.13(10) 3_555 4_555 yes
F1 Mn F2 97.79(8) 5_655 3_555 yes
F2 Mn F3 86.13(7) 3_555 6_555 yes
F1 Mn F2 90.53(7) 5_655 4_555 yes
F2 Mn F3 84.90(6) 4_555 6_555 yes
F1 Mn F3 93.70(7) 5_655 6_555 yes
F1 V F2 91.02(8) 2_655 2_655 yes
F1 V F3 88.07(8) 2_655 2_655 yes
F1 V F1 86.70(9) 2_655 5_656 yes
F1 V F2 83.86(8) 2_655 5_656 yes
F1 V F3 174.33(8) 2_655 5_656 yes
F2 V F3 94.06(8) 2_655 2_655 yes
F1 V F2 83.86(8) 5_656 2_655 yes
F2 V F2 172.96(10) 2_655 5_656 yes
F2 V F3 90.60(8) 2_655 5_656 yes
F1 V F3 174.33(8) 5_656 2_655 yes
F2 V F3 90.60(8) 5_656 2_655 yes
F3 V F3 97.24(9) 2_655 5_656 yes
F1 V F2 91.02(8) 5_656 5_656 yes
F1 V F3 88.07(8) 5_656 5_656 yes
F2 V F3 94.06(8) 5_656 5_656 yes
Mn F1 V 132.45(10) 3_665 3_665 yes
Mn F2 V 133.91(8) 2_555 3_665 yes
Mn F3 V 131.31(10) . 3_665 yes

loop_
_geom_bond_atom_site_label_1
_geom_bond_atom_site_label_2
_geom_bond_distance
_geom_bond_site_symmetry_2
_geom_bond_publ_flag
Mn F3 2.1675(18) . yes
Mn F1 2.100(2) 2_655 yes
Mn F2 2.1019(14) 3_555 yes
Mn F2 2.1019(14) 4_555 yes
Mn F1 2.100(2) 5_655 yes
Mn F3 2.168(2) 6_555 yes
V F1 1.957(2) 2_655 yes
V F2 1.958(2) 2_655 yes
V F3 1.932(2) 2_655 yes
V F1 1.957(2) 5_656 yes
V F2 1.958(2) 5_656 yes
V F3 1.932(2) 5_656 yes

loop_
_geom_torsion_atom_site_label_1
_geom_torsion_atom_site_label_2
_geom_torsion_atom_site_label_3
_geom_torsion_atom_site_label_4
_geom_torsion
_geom_torsion_site_symmetry_3
_geom_torsion_publ_flag
F3 Mn F1 V 121.62(11) 2_655 no
